data_2236010
loop_
_publ_author_name
'Warsink, Stefan'
'Roodt, Andreas'

_publ_section_title
;
 (<i>N</i>-Benzoyl-<i>N</i>',<i>N</i>'-diphenylthioureato-\k^2^<i>S</i>,<i>O</i>)(\h^4^-cycloocta-1,5-diene)rhodium(I)
;
_journal_coeditor_code WM2654
_journal_issue 8
_journal_name_full 'Acta Crystallographica Section E'
_journal_page_first m1053
_journal_page_last m1054
_journal_paper_doi 10.1107/S1600536812029753
_journal_volume 68
_journal_year 2012
_chemical_formula_iupac '[Rh (C20 H15 N2 O S) (C8 H12)]'
_chemical_formula_moiety 'C28 H27 N2 O1 Rh1 S1'
_chemical_formula_sum 'C28 H27 N2 O Rh S'
_chemical_formula_weight 542.50
_chemical_name_systematic
;
(<i>N</i>-Benzoyl-<i>N</i>',<i>N</i>'-diphenylthioureato-
\k^2^<i>S</i>,<i>O</i>)(\h^4^-cycloocta-1,5-diene)rhodium(I)
;
_space_group_IT_number 2
_symmetry_cell_setting triclinic
_symmetry_space_group_name_Hall '-P 1'
_symmetry_space_group_name_H-M 'P -1'
_atom_sites_solution_hydrogens geom
_atom_sites_solution_primary direct
_atom_sites_solution_secondary difmap
_audit_creation_method 'WinGX routine CIF_UPDATE'
_cell_angle_alpha 90.408(2)
_cell_angle_beta 91.684(2)
_cell_angle_gamma 112.1831(18)
_cell_formula_units_Z 2
_cell_length_a 9.8028(4)
_cell_length_b 11.2293(5)
_cell_length_c 11.5316(5)
_cell_measurement_reflns_used 7390
_cell_measurement_temperature 100(2)
_cell_measurement_theta_max 28.39
_cell_measurement_theta_min 2.66
_cell_volume 1174.69(9)
_computing_cell_refinement '<i>SAINT-Plus</i> (Bruker, 2007)'
_computing_data_collection '<i>APEX2</i> (Bruker, 2007)'
_computing_data_reduction '<i>SAINT-Plus</i> (Bruker, 2007)'
_computing_molecular_graphics '<i>Mercury</i> (Macrae <i>et al.</i>, 2008)'
_computing_publication_material '<i>WinGX</i> (Farrugia, 1999)'
_computing_structure_refinement 'SHELXL-97 (Sheldrick, 2008)'
_computing_structure_solution 'SHELXS97 (Sheldrick, 2008)'
_diffrn_ambient_temperature 100(2)
_diffrn_measured_fraction_theta_full 0.983
_diffrn_measured_fraction_theta_max 0.983
_diffrn_measurement_device_type
;
Bruker X8 APEXII 4K KappaCCD
;
_diffrn_measurement_method '\w and \f scans'
_diffrn_radiation_monochromator graphite
_diffrn_radiation_source 'fine-focus sealed tube'
_diffrn_radiation_type MoK\a
_diffrn_radiation_wavelength 0.71069
_diffrn_reflns_av_R_equivalents 0.0248
_diffrn_reflns_limit_h_max 12
_diffrn_reflns_limit_h_min -12
_diffrn_reflns_limit_k_max 14
_diffrn_reflns_limit_k_min -14
_diffrn_reflns_limit_l_max 15
_diffrn_reflns_limit_l_min -14
_diffrn_reflns_number 12388
_diffrn_reflns_theta_full 28
_diffrn_reflns_theta_max 28
_diffrn_reflns_theta_min 1.77
_exptl_absorpt_coefficient_mu 0.84
_exptl_absorpt_correction_T_max 0.927
_exptl_absorpt_correction_T_min 0.843
_exptl_absorpt_correction_type multi-scan
_exptl_absorpt_process_details
;
(SADABS; Bruker, 2007)
;
_exptl_crystal_colour yellow
_exptl_crystal_density_diffrn 1.534
_exptl_crystal_density_method 'not measured'
_exptl_crystal_description Cuboid
_exptl_crystal_F_000 556
_exptl_crystal_size_max 0.22
_exptl_crystal_size_mid 0.17
_exptl_crystal_size_min 0.09
_refine_diff_density_max 0.656
_refine_diff_density_min -1.008
_refine_ls_extinction_method none
_refine_ls_goodness_of_fit_ref 1.042
_refine_ls_hydrogen_treatment constr
_refine_ls_matrix_type full
_refine_ls_number_constraints 0
_refine_ls_number_parameters 298
_refine_ls_number_reflns 5583
_refine_ls_number_restraints 0
_refine_ls_restrained_S_all 1.042
_refine_ls_R_factor_all 0.0331
_refine_ls_R_factor_gt 0.0276
_refine_ls_shift/su_max 0.001
_refine_ls_shift/su_mean 0
_refine_ls_structure_factor_coef Fsqd
_refine_ls_weighting_details 'calc w=1/[\s^2^(Fo^2^)+(0.0309P)^2^+0.9591P] where P=(Fo^2^+2Fc^2^)/3'
_refine_ls_weighting_scheme calc
_refine_ls_wR_factor_ref 0.07
_reflns_number_gt 5014
_reflns_number_total 5583
_reflns_threshold_expression I>2\s(I)
_cod_data_source_file wm2654.cif
_cod_data_source_block I
_cod_original_sg_symbol_H-M 'P -1   '
_cod_original_formula_sum 'C28 H27 N2 O1 Rh1 S1'
_cod_database_code 2236010
_cod_database_fobs_code 2236010

loop_
_symmetry_equiv_pos_as_xyz
'x, y, z'
'-x, -y, -z'

loop_
_atom_site_type_symbol
_atom_site_label
_atom_site_fract_x
_atom_site_fract_y
_atom_site_fract_z
_atom_site_U_iso_or_equiv
_atom_site_adp_type
_atom_site_calc_flag
_atom_site_refinement_flags
_atom_site_occupancy
Rh Rh1 0.208984(18) 0.353095(14) 0.129434(13) 0.01276(6) Uani d . 1
C C01 0.2830(2) 0.59145(18) 0.28171(17) 0.0130(4) Uani d . 1
C C02 0.2300(2) 0.41377(19) 0.40937(17) 0.0140(4) Uani d . 1
C C03 0.3203(2) 0.73436(19) 0.28531(18) 0.0140(4) Uani d . 1
C C04 0.3589(2) 0.8052(2) 0.18426(19) 0.0171(4) Uani d . 1
H H04 0.3621 0.7631 0.1132 0.02 Uiso calc R 1
C C05 0.3927(3) 0.9370(2) 0.1869(2) 0.0219(5) Uani d . 1
H H05 0.42 0.9849 0.118 0.026 Uiso calc R 1
C C06 0.3866(3) 0.9989(2) 0.2904(2) 0.0229(5) Uani d . 1
H H06 0.4089 1.0889 0.2921 0.027 Uiso calc R 1
C C07 0.3477(3) 0.9289(2) 0.3912(2) 0.0212(5) Uani d . 1
H H07 0.3431 0.9713 0.4617 0.025 Uiso calc R 1
C C08 0.3154(2) 0.7970(2) 0.38982(19) 0.0181(4) Uani d . 1
H H08 0.2901 0.7498 0.4593 0.022 Uiso calc R 1
C C09 0.1983(2) 0.26329(18) 0.56941(17) 0.0139(4) Uani d . 1
C C10 0.0552(2) 0.1837(2) 0.59464(18) 0.0175(4) Uani d . 1
H H10 -0.0243 0.2112 0.5809 0.021 Uiso calc R 1
C C11 0.0300(3) 0.0630(2) 0.64042(19) 0.0206(4) Uani d . 1
H H11 -0.0675 0.007 0.6568 0.025 Uiso calc R 1
C C12 0.1464(3) 0.0243(2) 0.66217(18) 0.0191(4) Uani d . 1
H H12 0.1286 -0.0581 0.6934 0.023 Uiso calc R 1
C C13 0.2891(3) 0.1056(2) 0.63844(18) 0.0177(4) Uani d . 1
H H13 0.3688 0.0791 0.6546 0.021 Uiso calc R 1
C C14 0.3161(2) 0.22573(19) 0.59104(18) 0.0160(4) Uani d . 1
H H14 0.4135 0.2811 0.5738 0.019 Uiso calc R 1
C C15 0.2466(2) 0.49150(19) 0.60976(17) 0.0146(4) Uani d . 1
C C16 0.1290(3) 0.5237(2) 0.63976(19) 0.0193(4) Uani d . 1
H H16 0.0346 0.4806 0.6035 0.023 Uiso calc R 1
C C17 0.1497(3) 0.6194(2) 0.7232(2) 0.0229(5) Uani d . 1
H H17 0.0696 0.6423 0.7437 0.028 Uiso calc R 1
C C18 0.2883(3) 0.6818(2) 0.77667(19) 0.0226(5) Uani d . 1
H H18 0.3028 0.7477 0.8332 0.027 Uiso calc R 1
C C19 0.4047(3) 0.6476(2) 0.74738(19) 0.0206(5) Uani d . 1
H H19 0.4988 0.6895 0.7846 0.025 Uiso calc R 1
C C20 0.3844(2) 0.5520(2) 0.66356(19) 0.0179(4) Uani d . 1
H H20 0.4642 0.5284 0.6434 0.021 Uiso calc R 1
C C21 0.2178(3) 0.17668(19) 0.07235(18) 0.0182(4) Uani d . 1
H H21 0.235 0.1239 0.1364 0.022 Uiso calc R 1
C C22 0.0719(2) 0.16845(19) 0.06089(18) 0.0170(4) Uani d . 1
H H22 0.0045 0.1112 0.1183 0.02 Uiso calc R 1
C C23 -0.0034(3) 0.1745(2) -0.0552(2) 0.0214(5) Uani d . 1
H H23A -0.109 0.1182 -0.0531 0.026 Uiso calc R 1
H H23B 0.0411 0.1412 -0.1172 0.026 Uiso calc R 1
C C24 0.0098(3) 0.3117(2) -0.0848(2) 0.0220(5) Uani d . 1
H H24A 0.0075 0.3199 -0.1701 0.026 Uiso calc R 1
H H24B -0.076 0.3266 -0.0546 0.026 Uiso calc R 1
C C25 0.1499(3) 0.4135(2) -0.03437(18) 0.0178(4) Uani d . 1
H H25 0.1477 0.5018 -0.032 0.021 Uiso calc R 1
C C26 0.2907(3) 0.4124(2) -0.04074(18) 0.0186(4) Uani d . 1
H H26 0.3709 0.4998 -0.0423 0.022 Uiso calc R 1
C C27 0.3242(3) 0.3089(2) -0.10575(19) 0.0213(5) Uani d . 1
H H27A 0.4215 0.3481 -0.1412 0.026 Uiso calc R 1
H H27B 0.249 0.2721 -0.169 0.026 Uiso calc R 1
C C28 0.3250(3) 0.2003(2) -0.0247(2) 0.0228(5) Uani d . 1
H H28A 0.3 0.1199 -0.0712 0.027 Uiso calc R 1
H H28B 0.4257 0.2227 0.0093 0.027 Uiso calc R 1
N N1 0.2633(2) 0.53861(16) 0.38583(15) 0.0151(3) Uani d . 1
N N2 0.2253(2) 0.38996(16) 0.52418(15) 0.0144(3) Uani d . 1
O O5 0.27726(18) 0.54244(13) 0.18189(12) 0.0178(3) Uani d . 1
S S1 0.19325(6) 0.28310(5) 0.31682(4) 0.01539(11) Uani d . 1

loop_
_atom_site_aniso_label
_atom_site_aniso_U_11
_atom_site_aniso_U_22
_atom_site_aniso_U_33
_atom_site_aniso_U_12
_atom_site_aniso_U_13
_atom_site_aniso_U_23
Rh1 0.01427(9) 0.00972(8) 0.01327(9) 0.00346(6) -0.00045(6) -0.00109(5)
C01 0.0090(9) 0.0108(9) 0.0177(10) 0.0020(7) -0.0010(7) -0.0010(7)
C02 0.0112(10) 0.0144(9) 0.0156(10) 0.0042(8) -0.0005(7) 0.0005(7)
C03 0.0096(9) 0.0101(9) 0.0210(10) 0.0025(7) -0.0025(8) -0.0006(7)
C04 0.0155(10) 0.0154(10) 0.0194(10) 0.0049(8) -0.0023(8) 0.0003(8)
C05 0.0198(11) 0.0154(10) 0.0285(12) 0.0045(9) -0.0034(9) 0.0055(9)
C06 0.0176(11) 0.0113(9) 0.0398(14) 0.0062(9) -0.0055(10) -0.0026(9)
C07 0.0174(11) 0.0167(10) 0.0294(12) 0.0070(9) -0.0037(9) -0.0087(9)
C08 0.0153(10) 0.0154(10) 0.0225(11) 0.0046(8) -0.0008(8) -0.0015(8)
C09 0.0178(10) 0.0105(9) 0.0117(9) 0.0037(8) -0.0011(8) -0.0017(7)
C10 0.0146(10) 0.0185(10) 0.0194(10) 0.0064(9) 0.0012(8) 0.0001(8)
C11 0.0188(11) 0.0147(10) 0.0240(11) 0.0013(9) 0.0023(9) 0.0010(8)
C12 0.0278(12) 0.0131(9) 0.0157(10) 0.0066(9) 0.0030(9) 0.0017(8)
C13 0.0214(11) 0.0173(10) 0.0161(10) 0.0096(9) -0.0031(8) -0.0031(8)
C14 0.0146(10) 0.0147(10) 0.0169(10) 0.0036(8) -0.0007(8) -0.0020(8)
C15 0.0169(10) 0.0122(9) 0.0133(9) 0.0038(8) 0.0006(8) 0.0020(7)
C16 0.0172(11) 0.0208(11) 0.0198(10) 0.0074(9) -0.0018(8) -0.0012(8)
C17 0.0240(12) 0.0252(11) 0.0242(11) 0.0144(10) 0.0032(9) -0.0010(9)
C18 0.0310(13) 0.0164(10) 0.0198(11) 0.0085(10) 0.0004(9) -0.0028(8)
C19 0.0206(11) 0.0144(10) 0.0221(11) 0.0015(9) -0.0025(9) -0.0022(8)
C20 0.0179(11) 0.0148(10) 0.0207(10) 0.0058(8) 0.0005(8) 0.0000(8)
C21 0.0263(12) 0.0120(9) 0.0171(10) 0.0084(9) -0.0016(9) -0.0026(8)
C22 0.0198(11) 0.0089(9) 0.0196(10) 0.0025(8) -0.0016(8) -0.0035(7)
C23 0.0216(12) 0.0159(10) 0.0236(11) 0.0040(9) -0.0057(9) -0.0037(8)
C24 0.0233(12) 0.0205(11) 0.0226(11) 0.0094(9) -0.0064(9) -0.0014(9)
C25 0.0256(12) 0.0125(9) 0.0145(10) 0.0068(9) -0.0045(8) 0.0008(7)
C26 0.0232(12) 0.0158(10) 0.0140(10) 0.0040(9) 0.0018(8) 0.0014(8)
C27 0.0249(12) 0.0232(11) 0.0169(10) 0.0099(10) 0.0043(9) -0.0005(8)
C28 0.0254(12) 0.0251(11) 0.0218(11) 0.0142(10) 0.0001(9) -0.0044(9)
N1 0.0148(9) 0.0123(8) 0.0174(9) 0.0044(7) -0.0007(7) -0.0003(6)
N2 0.0151(9) 0.0104(8) 0.0152(8) 0.0023(7) -0.0012(7) -0.0016(6)
O5 0.0244(8) 0.0101(7) 0.0153(7) 0.0026(6) 0.0004(6) -0.0016(5)
S1 0.0199(3) 0.0101(2) 0.0143(2) 0.0037(2) -0.00070(19) -0.00073(18)

loop_
_atom_type_symbol
_atom_type_description
_atom_type_scat_dispersion_real
_atom_type_scat_dispersion_imag
_atom_type_scat_source
C C 0.0033 0.0016 'International Tables Vol C Tables 4.2.6.8 and 6.1.1.4'
H H 0 0 'International Tables Vol C Tables 4.2.6.8 and 6.1.1.4'
N N 0.0061 0.0033 'International Tables Vol C Tables 4.2.6.8 and 6.1.1.4'
O O 0.0106 0.006 'International Tables Vol C Tables 4.2.6.8 and 6.1.1.4'
S S 0.1246 0.1234 'International Tables Vol C Tables 4.2.6.8 and 6.1.1.4'
Rh Rh -1.1178 0.9187 'International Tables Vol C Tables 4.2.6.8 and 6.1.1.4'

loop_
_geom_angle_atom_site_label_1
_geom_angle_atom_site_label_2
_geom_angle_atom_site_label_3
_geom_angle
O5 Rh1 C21 160.27(8)
O5 Rh1 C22 160.44(8)
C21 Rh1 C22 38.48(9)
O5 Rh1 C25 86.38(7)
C21 Rh1 C25 98.03(8)
C22 Rh1 C25 81.92(8)
O5 Rh1 C26 89.94(7)
C21 Rh1 C26 82.25(8)
C22 Rh1 C26 90.31(9)
C25 Rh1 C26 37.66(9)
O5 Rh1 S1 92.60(5)
C21 Rh1 S1 89.41(6)
C22 Rh1 S1 93.30(6)
C25 Rh1 S1 160.68(7)
C26 Rh1 S1 161.63(7)
O5 C01 N1 131.01(18)
O5 C01 C03 115.41(17)
N1 C01 C03 113.57(18)
N1 C02 N2 113.29(18)
N1 C02 S1 130.18(16)
N2 C02 S1 116.53(15)
C04 C03 C08 119.53(19)
C04 C03 C01 120.11(19)
C08 C03 C01 120.36(18)
C05 C04 C03 120.4(2)
C05 C04 H04 119.8
C03 C04 H04 119.8
C04 C05 C06 120.1(2)
C04 C05 H05 120
C06 C05 H05 120
C07 C06 C05 119.9(2)
C07 C06 H06 120.1
C05 C06 H06 120.1
C06 C07 C08 120.5(2)
C06 C07 H07 119.7
C08 C07 H07 119.7
C07 C08 C03 119.6(2)
C07 C08 H08 120.2
C03 C08 H08 120.2
C14 C09 C10 121.27(19)
C14 C09 N2 119.49(19)
C10 C09 N2 119.20(19)
C09 C10 C11 119.0(2)
C09 C10 H10 120.5
C11 C10 H10 120.5
C12 C11 C10 120.3(2)
C12 C11 H11 119.9
C10 C11 H11 119.9
C11 C12 C13 120.1(2)
C11 C12 H12 119.9
C13 C12 H12 119.9
C12 C13 C14 120.4(2)
C12 C13 H13 119.8
C14 C13 H13 119.8
C09 C14 C13 118.9(2)
C09 C14 H14 120.6
C13 C14 H14 120.6
C16 C15 C20 120.8(2)
C16 C15 N2 120.08(19)
C20 C15 N2 119.10(19)
C15 C16 C17 119.7(2)
C15 C16 H16 120.1
C17 C16 H16 120.1
C16 C17 C18 119.9(2)
C16 C17 H17 120.1
C18 C17 H17 120.1
C19 C18 C17 120.0(2)
C19 C18 H18 120
C17 C18 H18 120
C18 C19 C20 120.3(2)
C18 C19 H19 119.9
C20 C19 H19 119.9
C15 C20 C19 119.4(2)
C15 C20 H20 120.3
C19 C20 H20 120.3
C22 C21 C28 125.9(2)
C22 C21 Rh1 71.31(12)
C28 C21 Rh1 109.86(14)
C22 C21 H21 113.9
C28 C21 H21 113.9
Rh1 C21 H21 113.9
C21 C22 C23 123.5(2)
C21 C22 Rh1 70.21(12)
C23 C22 Rh1 113.14(14)
C21 C22 H22 114.1
C23 C22 H22 114.1
Rh1 C22 H22 114.1
C22 C23 C24 112.68(18)
C22 C23 H23A 109.1
C24 C23 H23A 109.1
C22 C23 H23B 109.1
C24 C23 H23B 109.1
H23A C23 H23B 107.8
C25 C24 C23 112.62(18)
C25 C24 H24A 109.1
C23 C24 H24A 109.1
C25 C24 H24B 109.1
C23 C24 H24B 109.1
H24A C24 H24B 107.8
C26 C25 C24 125.8(2)
C26 C25 Rh1 71.44(12)
C24 C25 Rh1 110.18(14)
C26 C25 H25 113.8
C24 C25 H25 113.8
Rh1 C25 H25 113.8
C25 C26 C27 123.3(2)
C25 C26 Rh1 70.90(12)
C27 C26 Rh1 112.49(14)
C25 C26 H26 114.2
C27 C26 H26 114.2
Rh1 C26 H26 114.2
C26 C27 C28 111.68(18)
C26 C27 H27A 109.3
C28 C27 H27A 109.3
C26 C27 H27B 109.3
C28 C27 H27B 109.3
H27A C27 H27B 107.9
C21 C28 C27 113.09(19)
C21 C28 H28A 109
C27 C28 H28A 109
C21 C28 H28B 109
C27 C28 H28B 109
H28A C28 H28B 107.8
C01 N1 C02 126.80(18)
C02 N2 C09 122.68(17)
C02 N2 C15 121.22(17)
C09 N2 C15 116.10(16)
C01 O5 Rh1 130.27(13)
C02 S1 Rh1 108.49(7)

loop_
_geom_bond_atom_site_label_1
_geom_bond_atom_site_label_2
_geom_bond_distance
_geom_bond_publ_flag
Rh1 O5 2.0537(16) yes
Rh1 C21 2.116(2) yes
Rh1 C22 2.131(2) yes
Rh1 C25 2.148(2) yes
Rh1 C26 2.155(2) yes
Rh1 S1 2.2942(10) yes
C01 O5 1.263(2) yes
C01 N1 1.330(3) yes
C01 C03 1.505(3) ?
C02 N1 1.346(3) yes
C02 N2 1.351(3) ?
C02 S1 1.726(2) yes
C03 C04 1.395(3) ?
C03 C08 1.403(3) ?
C04 C05 1.389(3) ?
C04 H04 0.95 ?
C05 C06 1.390(3) ?
C05 H05 0.95 ?
C06 C07 1.389(3) ?
C06 H06 0.95 ?
C07 C08 1.392(3) ?
C07 H07 0.95 ?
C08 H08 0.95 ?
C09 C14 1.388(3) ?
C09 C10 1.390(3) ?
C09 N2 1.449(2) ?
C10 C11 1.394(3) ?
C10 H10 0.95 ?
C11 C12 1.382(3) ?
C11 H11 0.95 ?
C12 C13 1.388(3) ?
C12 H12 0.95 ?
C13 C14 1.392(3) ?
C13 H13 0.95 ?
C14 H14 0.95 ?
C15 C16 1.384(3) ?
C15 C20 1.387(3) ?
C15 N2 1.453(3) ?
C16 C17 1.390(3) ?
C16 H16 0.95 ?
C17 C18 1.393(3) ?
C17 H17 0.95 ?
C18 C19 1.384(3) ?
C18 H18 0.95 ?
C19 C20 1.393(3) ?
C19 H19 0.95 ?
C20 H20 0.95 ?
C21 C22 1.400(3) ?
C21 C28 1.514(3) ?
C21 H21 1 ?
C22 C23 1.524(3) ?
C22 H22 1 ?
C23 C24 1.538(3) ?
C23 H23A 0.99 ?
C23 H23B 0.99 ?
C24 C25 1.512(3) ?
C24 H24A 0.99 ?
C24 H24B 0.99 ?
C25 C26 1.389(3) ?
C25 H25 1 ?
C26 C27 1.520(3) ?
C26 H26 1 ?
C27 C28 1.544(3) ?
C27 H27A 0.99 ?
C27 H27B 0.99 ?
C28 H28A 0.99 ?
C28 H28B 0.99 ?

loop_
_geom_torsion_atom_site_label_1
_geom_torsion_atom_site_label_2
_geom_torsion_atom_site_label_3
_geom_torsion_atom_site_label_4
_geom_torsion
O5 C01 C03 C04 -5.8(3)
N1 C01 C03 C04 173.41(18)
O5 C01 C03 C08 173.64(19)
N1 C01 C03 C08 -7.2(3)
C08 C03 C04 C05 0.2(3)
C01 C03 C04 C05 179.6(2)
C03 C04 C05 C06 -0.7(3)
C04 C05 C06 C07 0.5(3)
C05 C06 C07 C08 0.3(3)
C06 C07 C08 C03 -0.8(3)
C04 C03 C08 C07 0.6(3)
C01 C03 C08 C07 -178.84(19)
C14 C09 C10 C11 -1.3(3)
N2 C09 C10 C11 -178.66(19)
C09 C10 C11 C12 1.1(3)
C10 C11 C12 C13 0.0(3)
C11 C12 C13 C14 -1.0(3)
C10 C09 C14 C13 0.3(3)
N2 C09 C14 C13 177.69(18)
C12 C13 C14 C09 0.8(3)
C20 C15 C16 C17 1.2(3)
N2 C15 C16 C17 178.88(19)
C15 C16 C17 C18 -0.4(3)
C16 C17 C18 C19 -0.6(3)
C17 C18 C19 C20 0.7(3)
C16 C15 C20 C19 -1.0(3)
N2 C15 C20 C19 -178.70(18)
C18 C19 C20 C15 0.0(3)
O5 Rh1 C21 C22 -167.87(17)
C25 Rh1 C21 C22 -66.06(14)
C26 Rh1 C21 C22 -100.37(14)
S1 Rh1 C21 C22 96.05(12)
O5 Rh1 C21 C28 -45.4(3)
C22 Rh1 C21 C28 122.4(2)
C25 Rh1 C21 C28 56.38(17)
C26 Rh1 C21 C28 22.07(15)
S1 Rh1 C21 C28 -141.51(15)
C28 C21 C22 C23 3.8(3)
Rh1 C21 C22 C23 105.22(19)
C28 C21 C22 Rh1 -101.4(2)
O5 Rh1 C22 C21 167.77(18)
C25 Rh1 C22 C21 113.92(14)
C26 Rh1 C22 C21 77.09(13)
S1 Rh1 C22 C21 -84.89(12)
O5 Rh1 C22 C23 48.8(3)
C21 Rh1 C22 C23 -119.0(2)
C25 Rh1 C22 C23 -5.05(17)
C26 Rh1 C22 C23 -41.89(17)
S1 Rh1 C22 C23 156.14(16)
C21 C22 C23 C24 -92.8(3)
Rh1 C22 C23 C24 -12.0(3)
C22 C23 C24 C25 30.3(3)
C23 C24 C25 C26 47.4(3)
C23 C24 C25 Rh1 -33.8(2)
O5 Rh1 C25 C26 94.60(13)
C21 Rh1 C25 C26 -66.06(14)
C22 Rh1 C25 C26 -101.12(14)
S1 Rh1 C25 C26 -177.86(13)
O5 Rh1 C25 C24 -143.13(16)
C21 Rh1 C25 C24 56.21(17)
C22 Rh1 C25 C24 21.15(16)
C26 Rh1 C25 C24 122.3(2)
S1 Rh1 C25 C24 -55.6(3)
C24 C25 C26 C27 3.0(3)
Rh1 C25 C26 C27 104.9(2)
C24 C25 C26 Rh1 -101.9(2)
O5 Rh1 C26 C25 -84.15(13)
C21 Rh1 C26 C25 114.02(13)
C22 Rh1 C26 C25 76.28(13)
S1 Rh1 C26 C25 177.75(14)
O5 Rh1 C26 C27 156.78(16)
C21 Rh1 C26 C27 -5.04(16)
C22 Rh1 C26 C27 -42.78(17)
C25 Rh1 C26 C27 -119.1(2)
S1 Rh1 C26 C27 58.7(3)
C25 C26 C27 C28 -94.1(3)
Rh1 C26 C27 C28 -12.9(2)
C22 C21 C28 C27 44.9(3)
Rh1 C21 C28 C27 -35.9(2)
C26 C27 C28 C21 32.2(3)
O5 C01 N1 C02 -0.6(4)
C03 C01 N1 C02 -179.59(19)
N2 C02 N1 C01 176.38(19)
S1 C02 N1 C01 -3.7(3)
N1 C02 N2 C09 -177.07(18)
S1 C02 N2 C09 3.0(3)
N1 C02 N2 C15 3.3(3)
S1 C02 N2 C15 -176.63(15)
C14 C09 N2 C02 88.4(2)
C10 C09 N2 C02 -94.2(2)
C14 C09 N2 C15 -92.0(2)
C10 C09 N2 C15 85.4(2)
C16 C15 N2 C02 84.2(3)
C20 C15 N2 C02 -98.1(2)
C16 C15 N2 C09 -95.4(2)
C20 C15 N2 C09 82.3(2)
N1 C01 O5 Rh1 8.8(3)
C03 C01 O5 Rh1 -172.15(13)
C21 Rh1 O5 C01 -104.8(3)
C22 Rh1 O5 C01 98.2(3)
C25 Rh1 O5 C01 151.38(19)
C26 Rh1 O5 C01 -171.10(19)
S1 Rh1 O5 C01 -9.30(18)
N1 C02 S1 Rh1 0.0(2)
N2 C02 S1 Rh1 179.91(14)
O5 Rh1 S1 C02 4.43(9)
C21 Rh1 S1 C02 164.79(10)
C22 Rh1 S1 C02 -156.91(10)
C25 Rh1 S1 C02 -82.05(19)
C26 Rh1 S1 C02 102.1(2)
